data_2015025
loop_
_publ_author_name
'Kubicki, Maciej'

_publ_section_title
;
 2,2'-Dimethyl-4,5'-dinitro-1<i>H</i>,3'<i>H</i>-1,4'-biimidazole
 monohydrate
;
_journal_coeditor_code HJ1060
_journal_issue 8
_journal_name_full 'Acta Crystallographica Section C'
_journal_page_first o512
_journal_page_last o514
_journal_paper_doi 10.1107/S0108270105020913
_journal_volume 61
_journal_year 2005
_chemical_formula_iupac 'C8 H8 N6 O4, H2 O'
_chemical_formula_moiety 'C8 H8 N6 O4, H2 O'
_chemical_formula_sum 'C8 H10 N6 O5'
_chemical_formula_weight 270.22
_chemical_name_systematic
;
2,2'-Dimethyl-4,5'-dinitro-1H,3'H-1,4'-biimidazole monohydrate
;
_space_group_IT_number 4
_symmetry_cell_setting monoclinic
_symmetry_space_group_name_Hall 'P 2yb'
_symmetry_space_group_name_H-M 'P 1 21 1'
_atom_sites_solution_hydrogens geom
_atom_sites_solution_primary direct
_atom_sites_solution_secondary difmap
_audit_creation_method SHELXL-97
_cell_angle_alpha 90.00
_cell_angle_beta 113.084(12)
_cell_angle_gamma 90.00
_cell_formula_units_Z 2
_cell_length_a 6.5951(8)
_cell_length_b 13.4920(13)
_cell_length_c 7.2032(9)
_cell_measurement_reflns_used 2200
_cell_measurement_temperature 100.0(10)
_cell_measurement_theta_max 20
_cell_measurement_theta_min 3
_cell_volume 589.63(13)
_computing_cell_refinement 'CrysAlis CCD'
_computing_data_collection 'CrysAlis CCD  (Oxford Diffraction, 2002)'
_computing_data_reduction 'CrysAlis RED (Oxford Diffraction, 2002)'
_computing_molecular_graphics 'program (reference)?'
_computing_publication_material 'program (reference)?'
_computing_structure_refinement 'SHELXL97 (Sheldrick, 1997)'
_computing_structure_solution 'SHELXS97 (Sheldrick, 1990)'
_diffrn_ambient_temperature 100.0(10)
_diffrn_measured_fraction_theta_full 0.994
_diffrn_measured_fraction_theta_max 0.911
_diffrn_measurement_device_type 'Kuma KM-4 CCD four-circle'
_diffrn_measurement_method \w
_diffrn_radiation_monochromator graphite
_diffrn_radiation_source 'fine-focus sealed tube'
_diffrn_radiation_type MoK\a
_diffrn_radiation_wavelength 0.71073
_diffrn_reflns_av_R_equivalents 0.039
_diffrn_reflns_av_sigmaI/netI 0.0948
_diffrn_reflns_limit_h_max 8
_diffrn_reflns_limit_h_min -9
_diffrn_reflns_limit_k_max 18
_diffrn_reflns_limit_k_min -18
_diffrn_reflns_limit_l_max 9
_diffrn_reflns_limit_l_min -8
_diffrn_reflns_number 5482
_diffrn_reflns_theta_full 25.00
_diffrn_reflns_theta_max 29.78
_diffrn_reflns_theta_min 3.86
_exptl_absorpt_coefficient_mu 0.128
_exptl_absorpt_correction_T_max 0.9890
_exptl_absorpt_correction_T_min 0.9887
_exptl_absorpt_correction_type multi-scan
_exptl_absorpt_process_details '(SORTAV; Blessing, 1995, 1997)'
_exptl_crystal_colour colourless
_exptl_crystal_density_diffrn 1.522
_exptl_crystal_density_method 'not measured'
_exptl_crystal_description prism
_exptl_crystal_F_000 280
_exptl_crystal_size_max 0.15
_exptl_crystal_size_mid 0.1
_exptl_crystal_size_min 0.1
_refine_diff_density_max 0.209
_refine_diff_density_min -0.219
_refine_ls_extinction_coef 0.026(2)
_refine_ls_extinction_expression Fc^*^=kFc[1+0.001xFc^2^\l^3^/sin(2\q)]^-1/4^
_refine_ls_extinction_method SHELXL97
_refine_ls_goodness_of_fit_ref 0.835
_refine_ls_hydrogen_treatment mixed
_refine_ls_matrix_type full
_refine_ls_number_parameters 192
_refine_ls_number_reflns 1598
_refine_ls_number_restraints 1
_refine_ls_restrained_S_all 0.835
_refine_ls_R_factor_all 0.0617
_refine_ls_R_factor_gt 0.0345
_refine_ls_shift/su_max 0.002
_refine_ls_shift/su_mean 0.000
_refine_ls_structure_factor_coef Fsqd
_refine_ls_weighting_details 'calc w=1/[\s^2^(Fo^2^)+(0.01P)^2^] where P=(Fo^2^+2Fc^2^)/3'
_refine_ls_weighting_scheme calc
_refine_ls_wR_factor_gt 0.0450
_refine_ls_wR_factor_ref 0.0492
_reflns_number_gt 1060
_reflns_number_total 1595
_reflns_threshold_expression I>2\s(I)
_cod_data_source_file hj1060.cif
_cod_data_source_block I
_cod_original_sg_symbol_H-M 'P 21'
_cod_database_code 2015025

loop_
_symmetry_equiv_pos_as_xyz
'x, y, z'
'-x, y+1/2, -z'

loop_
_atom_site_label
_atom_site_fract_x
_atom_site_fract_y
_atom_site_fract_z
_atom_site_U_iso_or_equiv
_atom_site_adp_type
_atom_site_calc_flag
_atom_site_refinement_flags
_atom_site_occupancy
_atom_site_disorder_assembly
_atom_site_disorder_group
_atom_site_type_symbol
C2 0.6422(4) 0.42840(18) 0.3674(4) 0.0196(6) Uani d . 1 . . C
C2' 0.3758(4) 0.68804(19) -0.0050(4) 0.0179(6) Uani d . 1 . . C
C21 0.4027(4) 0.40469(19) 0.2704(4) 0.0230(7) Uani d . 1 . . C
C21' 0.1941(5) 0.7611(2) -0.0462(4) 0.0277(7) Uani d . 1 . . C
C4 0.9873(4) 0.42481(19) 0.5458(4) 0.0163(6) Uani d . 1 . . C
C4' 0.6283(4) 0.57824(18) 0.1624(4) 0.0178(6) Uani d . 1 . . C
C5 0.9611(4) 0.5072(2) 0.4311(4) 0.0187(6) Uani d . 1 . . C
C5' 0.6347(4) 0.59922(19) -0.0196(4) 0.0173(6) Uani d . 1 . . C
N1 0.7386(3) 0.50957(16) 0.3148(3) 0.0168(5) Uani d . 1 . . N
N1' 0.4785(3) 0.66724(16) -0.1256(3) 0.0196(5) Uani d . 1 . . N
N3 0.7926(3) 0.37558(14) 0.5079(3) 0.0193(5) Uani d . 1 . . N
N3' 0.4613(4) 0.63594(16) 0.1703(3) 0.0183(5) Uani d . 1 . . N
N4 1.1900(4) 0.38726(18) 0.6932(3) 0.0251(6) Uani d . 1 . . N
N5' 0.7775(4) 0.55884(16) -0.1091(4) 0.0225(5) Uani d . 1 . . N
O1W 0.2974(3) 0.67645(14) 0.4462(3) 0.0204(4) Uani d . 1 . . O
O41 1.1832(3) 0.30927(14) 0.7794(3) 0.0323(5) Uani d . 1 . . O
O42 1.3590(3) 0.43515(13) 0.7227(3) 0.0311(5) Uani d . 1 . . O
O51' 0.7456(3) 0.58377(14) -0.2823(3) 0.0302(5) Uani d . 1 . . O
O52' 0.9230(3) 0.50088(13) -0.0061(3) 0.0283(5) Uani d . 1 . . O
H1W 0.235(6) 0.744(3) 0.426(5) 0.068(9) Uiso d . 1 . . H
H21A 0.3760 0.3392 0.3153 0.051(6) Uiso calc R 1 . . H
H21B 0.3561 0.4045 0.1234 0.051(6) Uiso calc R 1 . . H
H21C 0.3186 0.4547 0.3087 0.051(6) Uiso calc R 1 . . H
H21D 0.0947 0.7385 0.0166 0.062(6) Uiso calc R 1 . . H
H21E 0.1119 0.7672 -0.1923 0.062(6) Uiso calc R 1 . . H
H21F 0.2562 0.8257 0.0099 0.062(6) Uiso calc R 1 . . H
H2W 0.371(6) 0.676(3) 0.582(5) 0.068(9) Uiso d . 1 . . H
H3' 0.418(4) 0.6461(18) 0.264(4) 0.019(8) Uiso d . 1 . . H
H5 1.058(4) 0.5590(19) 0.426(4) 0.025(8) Uiso d . 1 . . H

loop_
_atom_site_aniso_label
_atom_site_aniso_U_11
_atom_site_aniso_U_22
_atom_site_aniso_U_33
_atom_site_aniso_U_12
_atom_site_aniso_U_13
_atom_site_aniso_U_23
C2 0.0228(14) 0.0185(15) 0.0181(14) 0.0026(12) 0.0086(12) 0.0001(12)
C2' 0.0185(14) 0.0175(15) 0.0175(15) 0.0018(12) 0.0070(12) -0.0003(12)
C21 0.0176(14) 0.0236(17) 0.0261(16) 0.0000(12) 0.0067(12) 0.0026(13)
C21' 0.0259(16) 0.0288(17) 0.0286(18) 0.0073(14) 0.0107(15) 0.0062(14)
C4 0.0145(13) 0.0165(14) 0.0151(14) 0.0009(12) 0.0030(11) -0.0013(12)
C4' 0.0159(13) 0.0175(15) 0.0177(15) 0.0017(12) 0.0042(11) -0.0017(12)
C5 0.0189(14) 0.0214(15) 0.0157(14) -0.0030(13) 0.0067(12) -0.0012(13)
C5' 0.0182(13) 0.0173(15) 0.0178(15) 0.0016(11) 0.0086(12) -0.0010(12)
N1 0.0177(11) 0.0173(12) 0.0148(12) 0.0003(11) 0.0056(9) 0.0007(10)
N1' 0.0221(12) 0.0184(12) 0.0182(13) 0.0010(10) 0.0079(10) -0.0004(10)
N3 0.0195(11) 0.0192(13) 0.0166(12) 0.0017(10) 0.0044(10) -0.0006(10)
N3' 0.0209(12) 0.0203(12) 0.0158(13) 0.0021(10) 0.0093(11) 0.0009(10)
N4 0.0269(15) 0.0268(14) 0.0192(13) 0.0025(12) 0.0064(11) -0.0028(12)
N5' 0.0210(13) 0.0254(14) 0.0207(13) 0.0002(11) 0.0077(11) -0.0021(11)
O1W 0.0262(10) 0.0186(11) 0.0160(11) 0.0030(10) 0.0077(9) -0.0007(9)
O41 0.0306(12) 0.0281(12) 0.0324(12) 0.0038(10) 0.0061(10) 0.0118(10)
O42 0.0171(10) 0.0353(12) 0.0337(12) -0.0037(9) 0.0023(9) 0.0001(10)
O51' 0.0384(12) 0.0361(12) 0.0199(12) 0.0089(10) 0.0156(9) 0.0056(10)
O52' 0.0256(11) 0.0292(13) 0.0283(12) 0.0110(10) 0.0087(9) 0.0039(10)

loop_
_atom_type_symbol
_atom_type_description
_atom_type_scat_dispersion_real
_atom_type_scat_dispersion_imag
_atom_type_scat_source
C C 0.0033 0.0016 'International Tables Vol C Tables 4.2.6.8 and 6.1.1.4'
H H 0.0000 0.0000 'International Tables Vol C Tables 4.2.6.8 and 6.1.1.4'
N N 0.0061 0.0033 'International Tables Vol C Tables 4.2.6.8 and 6.1.1.4'
O O 0.0106 0.0060 'International Tables Vol C Tables 4.2.6.8 and 6.1.1.4'

loop_
_geom_angle_atom_site_label_1
_geom_angle_atom_site_label_2
_geom_angle_atom_site_label_3
_geom_angle
_geom_angle_publ_flag
C5 N1 C2 107.9(2) y
C5 N1 C4' 126.5(2) y
C2 N1 C4' 125.5(2) y
N3 C2 N1 110.4(2) y
N3 C2 C21 125.9(2) ?
N1 C2 C21 123.7(2) ?
C2 C21 H21A 109.5 ?
C2 C21 H21B 109.5 ?
H21A C21 H21B 109.5 ?
C2 C21 H21C 109.5 ?
H21A C21 H21C 109.5 ?
H21B C21 H21C 109.5 ?
C2 N3 C4 104.8(2) ?
C5 C4 N3 112.9(2) ?
C5 C4 N4 126.9(2) ?
N3 C4 N4 120.2(2) ?
O41 N4 O42 124.7(2) y
O41 N4 C4 117.9(2) y
O42 N4 C4 117.4(2) y
C4 C5 N1 104.0(2) ?
C4 C5 H5 134.0(15) ?
N1 C5 H5 121.9(15) ?
C2' N1' C5' 104.1(2) y
N1' C2' N3' 111.5(2) ?
N1' C2' C21' 126.0(2) ?
N3' C2' C21' 122.4(2) ?
C2' C21' H21D 109.5 ?
C2' C21' H21E 109.5 ?
H21D C21' H21E 109.5 ?
C2' C21' H21F 109.5 ?
H21D C21' H21F 109.5 ?
H21E C21' H21F 109.5 ?
C2' N3' C4' 107.7(2) y
C2' N3' H3' 121.0(17) ?
C4' N3' H3' 131.1(17) ?
C4' C5' N1' 112.2(2) ?
C4' C5' N5' 128.8(2) ?
N1' C5' N5' 119.1(2) ?
C5' C4' N3' 104.6(2) ?
C5' C4' N1 133.7(2) ?
N3' C4' N1 121.5(2) y
O51' N5' O52' 124.5(2) y
O51' N5' C5' 118.0(2) y
O52' N5' C5' 117.5(2) y
H1W O1W H2W 100(3) ?

loop_
_geom_bond_atom_site_label_1
_geom_bond_atom_site_label_2
_geom_bond_site_symmetry_2
_geom_bond_distance
_geom_bond_publ_flag
N1 C5 . 1.376(3) y
N1 C2 . 1.391(3) y
N1 C4' . 1.402(3) y
C2 N3 . 1.315(3) y
C2 C21 . 1.490(3) ?
C21 H21A . 0.9800 ?
C21 H21B . 0.9800 ?
C21 H21C . 0.9800 ?
N3 C4 . 1.375(3) y
C4 C5 . 1.354(4) ?
C4 N4 . 1.434(3) ?
N4 O41 . 1.231(3) ?
N4 O42 . 1.233(3) ?
C5 H5 . 0.96(2) ?
N1' C2' . 1.325(3) y
N1' C5' . 1.367(3) y
C2' N3' . 1.359(3) y
C2' C21' . 1.489(4) ?
C21' H21D . 0.9800 ?
C21' H21E . 0.9800 ?
C21' H21F . 0.9800 ?
N3' C4' . 1.368(3) y
N3' H3' . 0.84(2) ?
C5' C4' . 1.358(3) ?
C5' N5' . 1.440(3) ?
N5' O51' . 1.228(2) ?
N5' O52' . 1.235(3) ?
O1W H1W . 0.99(4) ?
O1W H2W . 0.91(4) ?

loop_
_geom_hbond_atom_site_label_D
_geom_hbond_atom_site_label_H
_geom_hbond_atom_site_label_A
_geom_hbond_site_symmetry_A
_geom_hbond_distance_DH
_geom_hbond_distance_HA
_geom_hbond_distance_DA
_geom_hbond_angle_DHA
C21 H21B O41 1_454 0.98 2.62 3.499(3) 149
C5 H5 O1W 1_655 0.96(2) 2.20(3) 3.155(3) 175(2)
N3' H3' O1W . 0.84(2) 1.83(2) 2.665(3) 173(2)
C21' H21F O52' 2_655 0.98 2.64 3.381(3) 133
O1W H1W N3 2_656 0.99(4) 1.86(3) 2.799(3) 157(3)
O1W H2W N1' 1_556 0.91(4) 1.94(4) 2.840(3) 170(3)

loop_
_geom_torsion_atom_site_label_1
_geom_torsion_atom_site_label_2
_geom_torsion_atom_site_label_3
_geom_torsion_atom_site_label_4
_geom_torsion
C5 N1 C2 N3 -0.6(3)
C4' N1 C2 N3 176.3(2)
C5 N1 C2 C21 -178.7(2)
C4' N1 C2 C21 -1.8(3)
N1 C2 N3 C4 0.5(3)
C21 C2 N3 C4 178.5(2)
C2 N3 C4 C5 -0.2(3)
C2 N3 C4 N4 -179.8(2)
C5 C4 N4 O41 -177.9(2)
N3 C4 N4 O41 1.7(3)
C5 C4 N4 O42 1.3(3)
N3 C4 N4 O42 -179.1(2)
N3 C4 C5 N1 -0.2(3)
N4 C4 C5 N1 179.4(2)
C2 N1 C5 C4 0.5(3)
C4' N1 C5 C4 -176.4(2)
C5' N1' C2' N3' 0.0(3)
C5' N1' C2' C21' 178.0(2)
N1' C2' N3' C4' -0.1(3)
C21' C2' N3' C4' -178.2(2)
C2' N1' C5' C4' 0.1(3)
C2' N1' C5' N5' 179.3(2)
N1' C5' C4' N3' -0.2(3)
N5' C5' C4' N3' -179.2(2)
N1' C5' C4' N1 173.9(3)
N5' C5' C4' N1 -5.1(5)
C2' N3' C4' C5' 0.1(3)
C2' N3' C4' N1 -174.9(2)
C5 N1 C4' C5' 64.9(4)
C2 N1 C4' C5' -111.5(3)
C5 N1 C4' N3' -121.8(3)
C2 N1 C4' N3' 61.8(3)
C4' C5' N5' O51' 175.4(3)
N1' C5' N5' O51' -3.5(3)
C4' C5' N5' O52' -4.1(4)
N1' C5' N5' O52' 176.9(2)

loop_
_cod_related_entry_id
_cod_related_entry_database
_cod_related_entry_code
1 ChemSpider 21133762
